data_7019135
loop_
_publ_author_name
'E\,cik, Esra Tanr\?iverdi'
'Be\,sli, Serap'
'Cift\,ci, G\"on\"ul Yenilmez'
'Davies, David B.'
'K\?il\?i\,c, Adem'
'Yuksel, Fatma'

_publ_section_title
;
 Stereo-selectivity in a cyclotriphosphazene derivative bearing an
 exocyclic P-O moiety.
;
_journal_issue 22
_journal_name_full 'Dalton transactions (Cambridge, England : 2003)'
_journal_page_first 6715
_journal_page_last 6725
_journal_paper_doi 10.1039/c2dt30239j
_journal_volume 41
_journal_year 2012
_chemical_formula_sum 'C11 H23 Cl2 N4 O6 P3'
_chemical_formula_weight 471.14
_chemical_name_common cyclophosphazene
_space_group_crystal_system monoclinic
_space_group_IT_number 14
_space_group_name_Hall '-P 2yn'
_space_group_name_H-M_alt 'P 1 21/n 1'
_symmetry_space_group_name_Hall '-P 2yn'
_symmetry_space_group_name_H-M 'P 1 21/n 1'
_atom_sites_solution_hydrogens geom
_atom_sites_solution_primary direct
_atom_sites_solution_secondary difmap
_audit_creation_method 'APEX2 v2009.7-0'
_cell_angle_alpha 90
_cell_angle_beta 108.303(3)
_cell_angle_gamma 90
_cell_formula_units_Z 4
_cell_length_a 16.1437(11)
_cell_length_b 7.9041(6)
_cell_length_c 16.7683(12)
_cell_measurement_reflns_used 9366
_cell_measurement_temperature 120.(2)
_cell_measurement_theta_max 28.3215
_cell_measurement_theta_min 2.5588
_cell_volume 2031.4(3)
_computing_cell_refinement 'SAINT V7.66A (Bruker AXS, 2009)'
_computing_data_reduction 'SAINT V7.66A (Bruker AXS, 2009)'
_computing_structure_refinement 'SHELXL-97 (Sheldrick, 2008)'
_computing_structure_solution 'SHELXS-97 (Sheldrick, 2008)'
_diffrn_ambient_temperature 120.(2)
_diffrn_detector_area_resol_mean 8.3333
_diffrn_measured_fraction_theta_full 0.999
_diffrn_measured_fraction_theta_max 0.999
_diffrn_radiation_monochromator multilayer
_diffrn_radiation_type MoK\a
_diffrn_radiation_wavelength 0.71073
_diffrn_reflns_av_R_equivalents 0.0274
_diffrn_reflns_av_sigmaI/netI 0.0255
_diffrn_reflns_limit_h_max 18
_diffrn_reflns_limit_h_min -21
_diffrn_reflns_limit_k_max 10
_diffrn_reflns_limit_k_min -9
_diffrn_reflns_limit_l_max 22
_diffrn_reflns_limit_l_min -19
_diffrn_reflns_number 18092
_diffrn_reflns_theta_full 27.87
_diffrn_reflns_theta_max 27.87
_diffrn_reflns_theta_min 1.53
_diffrn_source ImuS
_exptl_absorpt_coefficient_mu 0.591
_exptl_absorpt_correction_T_max 0.95
_exptl_absorpt_correction_T_min 0.85
_exptl_absorpt_correction_type multi-scan
_exptl_absorpt_process_details 'SADABS V2008/1 (Bruker AXS)'
_exptl_crystal_colour colourless
_exptl_crystal_density_diffrn 1.541
_exptl_crystal_density_method 'not measured'
_exptl_crystal_description block
_exptl_crystal_F_000 976
_exptl_crystal_size_max 0.220
_exptl_crystal_size_mid 0.120
_exptl_crystal_size_min 0.080
_refine_diff_density_max 0.384
_refine_diff_density_min -0.315
_refine_ls_extinction_method none
_refine_ls_goodness_of_fit_ref 1.050
_refine_ls_hydrogen_treatment constr
_refine_ls_matrix_type full
_refine_ls_number_parameters 236
_refine_ls_number_reflns 4855
_refine_ls_number_restraints 0
_refine_ls_restrained_S_all 1.050
_refine_ls_R_factor_all 0.0333
_refine_ls_R_factor_gt 0.0278
_refine_ls_shift/su_max 0.001
_refine_ls_shift/su_mean 0.000
_refine_ls_structure_factor_coef Fsqd
_refine_ls_weighting_details 'calc w=1/[\s^2^(Fo^2^)+(0.0342P)^2^+1.0368P] where P=(Fo^2^+2Fc^2^)/3'
_refine_ls_weighting_scheme calc
_refine_ls_wR_factor_gt 0.0724
_refine_ls_wR_factor_ref 0.0766
_reflns_number_gt 4287
_reflns_number_total 4855
_reflns_threshold_expression >2sigma(I)
_cod_data_source_file c2dt30239j.txt
_cod_data_source_block ETE4a
_cod_database_code 7019135

loop_
_space_group_symop_operation_xyz
'x, y, z'
'-x+1/2, y+1/2, -z+1/2'
'-x, -y, -z'
'x-1/2, -y-1/2, z-1/2'

loop_
_atom_site_type_symbol
_atom_site_label
_atom_site_fract_x
_atom_site_fract_y
_atom_site_fract_z
_atom_site_U_iso_or_equiv
_atom_site_adp_type
_atom_site_calc_flag
_atom_site_refinement_flags
_atom_site_occupancy
P P1 0.77236(2) 0.23123(5) -0.09053(2) 0.01937(9) Uani d . 1
P P2 0.78574(2) 0.54683(5) -0.01488(2) 0.01829(9) Uani d . 1
P P3 0.83768(2) 0.26695(5) 0.08373(2) 0.01783(9) Uani d . 1
N N1 0.75437(8) 0.42952(16) -0.09460(7) 0.0221(3) Uani d . 1
N N2 0.81811(9) 0.46311(16) 0.07534(8) 0.0239(3) Uani d . 1
N N3 0.81558(9) 0.15682(16) 0.00196(8) 0.0249(3) Uani d . 1
N N4 0.82502(9) 0.17507(18) -0.15612(8) 0.0254(3) Uani d . 1
O O1 0.68529(7) 0.13027(16) -0.13587(9) 0.0374(3) Uani d . 1
O O2 0.71223(7) 0.67939(13) -0.02068(6) 0.0219(2) Uani d . 1
O O3 0.59195(7) 0.70800(13) 0.06943(7) 0.0236(2) Uani d . 1
O O4 0.53227(6) 0.49237(14) 0.16834(7) 0.0249(2) Uani d . 1
O O5 0.65394(7) 0.18771(13) 0.22071(7) 0.0251(2) Uani d . 1
O O6 0.79364(6) 0.18393(12) 0.14497(6) 0.0183(2) Uani d . 1
Cl Cl1 0.88526(3) 0.69295(5) -0.02541(3) 0.03341(11) Uani d . 1
Cl Cl2 0.96659(3) 0.24066(6) 0.14803(3) 0.03501(11) Uani d . 1
C C1 0.69162(13) 0.0347(3) -0.20819(13) 0.0448(5) Uani d . 1
H H1A 0.6615 0.0954 -0.261 0.054 Uiso calc R 1
H H1B 0.6645 -0.0782 -0.2101 0.054 Uiso calc R 1
C C2 0.78768(13) 0.0173(2) -0.19750(11) 0.0365(4) Uani d . 1
H H2A 0.8131 -0.0818 -0.1621 0.044 Uiso calc R 1
H H2B 0.7976 0.0055 -0.2526 0.044 Uiso calc R 1
C C3 0.91969(12) 0.1920(3) -0.12874(13) 0.0418(5) Uani d . 1
H H3A 0.9457 0.1065 -0.0859 0.063 Uiso calc R 1
H H3B 0.936 0.3051 -0.1051 0.063 Uiso calc R 1
H H3C 0.941 0.1758 -0.1769 0.063 Uiso calc R 1
C C4 0.72288(10) 0.79830(19) 0.04873(10) 0.0236(3) Uani d . 1
H H4A 0.7564 0.8984 0.041 0.028 Uiso calc R 1
H H4B 0.7553 0.7436 0.1026 0.028 Uiso calc R 1
C C5 0.63406(10) 0.85153(19) 0.05012(10) 0.0246(3) Uani d . 1
H H5A 0.6395 0.9406 0.093 0.03 Uiso calc R 1
H H5B 0.5998 0.8976 -0.0053 0.03 Uiso calc R 1
C C6 0.51425(10) 0.7464(2) 0.08890(11) 0.0269(3) Uani d . 1
H H6A 0.4738 0.8117 0.0425 0.032 Uiso calc R 1
H H6B 0.5283 0.8153 0.1407 0.032 Uiso calc R 1
C C7 0.47259(9) 0.5831(2) 0.10111(10) 0.0267(3) Uani d . 1
H H7A 0.4181 0.6062 0.1145 0.032 Uiso calc R 1
H H7B 0.4578 0.5151 0.0489 0.032 Uiso calc R 1
C C8 0.50827(10) 0.3205(2) 0.17000(11) 0.0284(3) Uani d . 1
H H8A 0.5035 0.2665 0.1155 0.034 Uiso calc R 1
H H8B 0.4507 0.3128 0.1792 0.034 Uiso calc R 1
C C9 0.57616(10) 0.2297(2) 0.23988(11) 0.0277(3) Uani d . 1
H H9A 0.5919 0.302 0.2906 0.033 Uiso calc R 1
H H9B 0.5502 0.1243 0.2533 0.033 Uiso calc R 1
C C10 0.70661(9) 0.33110(18) 0.21789(9) 0.0195(3) Uani d . 1
H H10A 0.71 0.4074 0.2656 0.023 Uiso calc R 1
H H10B 0.6802 0.3946 0.1651 0.023 Uiso calc R 1
C C11 0.79638(9) 0.27283(17) 0.22249(8) 0.0170(3) Uani d . 1
H H11A 0.8359 0.3715 0.2305 0.02 Uiso calc R 1
H H11B 0.8194 0.1962 0.2711 0.02 Uiso calc R 1

loop_
_atom_site_aniso_label
_atom_site_aniso_U_11
_atom_site_aniso_U_22
_atom_site_aniso_U_33
_atom_site_aniso_U_12
_atom_site_aniso_U_13
_atom_site_aniso_U_23
P1 0.02100(17) 0.02071(19) 0.01814(18) -0.00229(13) 0.00863(14) -0.00436(14)
P2 0.02452(18) 0.01560(18) 0.01495(17) -0.00278(13) 0.00651(13) 0.00160(13)
P3 0.02439(18) 0.01526(18) 0.01672(18) -0.00024(13) 0.01058(14) 0.00183(13)
N1 0.0280(6) 0.0218(6) 0.0156(6) 0.0015(5) 0.0055(5) -0.0011(5)
N2 0.0405(7) 0.0151(6) 0.0155(6) -0.0022(5) 0.0077(5) 0.0000(5)
N3 0.0436(7) 0.0154(6) 0.0213(6) 0.0006(5) 0.0181(6) -0.0004(5)
N4 0.0299(6) 0.0319(7) 0.0164(6) 0.0072(6) 0.0101(5) -0.0013(5)
O1 0.0266(6) 0.0347(7) 0.0500(8) -0.0092(5) 0.0106(5) -0.0194(6)
O2 0.0277(5) 0.0179(5) 0.0195(5) -0.0009(4) 0.0063(4) -0.0029(4)
O3 0.0233(5) 0.0179(5) 0.0300(6) 0.0020(4) 0.0091(4) -0.0024(4)
O4 0.0216(5) 0.0254(6) 0.0243(5) 0.0026(4) 0.0025(4) -0.0032(4)
O5 0.0257(5) 0.0190(5) 0.0376(6) -0.0011(4) 0.0198(5) -0.0003(5)
O6 0.0252(5) 0.0159(5) 0.0174(5) -0.0017(4) 0.0119(4) -0.0008(4)
Cl1 0.0305(2) 0.0326(2) 0.0376(2) -0.01020(16) 0.01140(17) 0.00836(18)
Cl2 0.02212(18) 0.0492(3) 0.0366(2) 0.00411(16) 0.01332(16) 0.00370(19)
C1 0.0503(11) 0.0372(11) 0.0366(10) -0.0060(9) -0.0009(8) -0.0189(9)
C2 0.0570(11) 0.0313(9) 0.0201(8) 0.0127(8) 0.0104(7) -0.0063(7)
C3 0.0315(9) 0.0618(13) 0.0394(10) 0.0099(8) 0.0215(8) 0.0085(9)
C4 0.0312(8) 0.0171(7) 0.0233(7) -0.0049(6) 0.0095(6) -0.0057(6)
C5 0.0323(8) 0.0153(7) 0.0239(7) 0.0022(6) 0.0052(6) -0.0019(6)
C6 0.0228(7) 0.0271(8) 0.0287(8) 0.0092(6) 0.0051(6) -0.0022(6)
C7 0.0178(6) 0.0333(9) 0.0265(8) 0.0056(6) 0.0036(6) -0.0022(7)
C8 0.0233(7) 0.0320(9) 0.0312(8) -0.0033(6) 0.0105(6) -0.0018(7)
C9 0.0249(7) 0.0316(9) 0.0325(9) 0.0014(6) 0.0173(6) 0.0035(7)
C10 0.0242(7) 0.0157(7) 0.0214(7) 0.0007(5) 0.0112(5) 0.0000(5)
C11 0.0225(6) 0.0160(6) 0.0140(6) -0.0005(5) 0.0078(5) -0.0005(5)

loop_
_atom_type_symbol
_atom_type_description
_atom_type_scat_dispersion_real
_atom_type_scat_dispersion_imag
_atom_type_scat_source
C C 0.0033 0.0016 'International Tables Vol C Tables 4.2.6.8 and 6.1.1.4'
H H 0.0000 0.0000 'International Tables Vol C Tables 4.2.6.8 and 6.1.1.4'
N N 0.0061 0.0033 'International Tables Vol C Tables 4.2.6.8 and 6.1.1.4'
O O 0.0106 0.0060 'International Tables Vol C Tables 4.2.6.8 and 6.1.1.4'
P P 0.1023 0.0942 'International Tables Vol C Tables 4.2.6.8 and 6.1.1.4'
Cl Cl 0.1484 0.1585 'International Tables Vol C Tables 4.2.6.8 and 6.1.1.4'

loop_
_geom_angle_atom_site_label_1
_geom_angle_atom_site_label_2
_geom_angle_atom_site_label_3
_geom_angle
O1 P1 N1 110.63(7)
O1 P1 N3 109.30(7)
N1 P1 N3 114.95(7)
O1 P1 N4 96.30(7)
N1 P1 N4 111.22(7)
N3 P1 N4 112.87(7)
O2 P2 N1 107.85(6)
O2 P2 N2 110.87(6)
N1 P2 N2 119.16(7)
O2 P2 Cl1 102.67(4)
N1 P2 Cl1 108.27(5)
N2 P2 Cl1 106.75(5)
O6 P3 N3 108.40(6)
O6 P3 N2 110.52(6)
N3 P3 N2 118.87(7)
O6 P3 Cl2 102.10(4)
N3 P3 Cl2 108.74(6)
N2 P3 Cl2 106.89(5)
P2 N1 P1 122.54(8)
P3 N2 P2 119.50(8)
P3 N3 P1 123.65(8)
C3 N4 C2 117.59(15)
C3 N4 P1 118.34(11)
C2 N4 P1 108.92(11)
C1 O1 P1 112.07(11)
C4 O2 P2 118.93(9)
C5 O3 C6 113.81(11)
C8 O4 C7 112.17(12)
C10 O5 C9 113.44(11)
C11 O6 P3 119.17(8)
O1 C1 C2 106.60(14)
O1 C1 H1A 110.4
C2 C1 H1A 110.4
O1 C1 H1B 110.4
C2 C1 H1B 110.4
H1A C1 H1B 108.6
N4 C2 C1 103.52(13)
N4 C2 H2A 111.1
C1 C2 H2A 111.1
N4 C2 H2B 111.1
C1 C2 H2B 111.1
H2A C2 H2B 109.0
N4 C3 H3A 109.5
N4 C3 H3B 109.5
H3A C3 H3B 109.5
N4 C3 H3C 109.5
H3A C3 H3C 109.5
H3B C3 H3C 109.5
O2 C4 C5 108.55(12)
O2 C4 H4A 110.0
C5 C4 H4A 110.0
O2 C4 H4B 110.0
C5 C4 H4B 110.0
H4A C4 H4B 108.4
O3 C5 C4 108.02(12)
O3 C5 H5A 110.1
C4 C5 H5A 110.1
O3 C5 H5B 110.1
C4 C5 H5B 110.1
H5A C5 H5B 108.4
O3 C6 C7 108.26(12)
O3 C6 H6A 110.0
C7 C6 H6A 110.0
O3 C6 H6B 110.0
C7 C6 H6B 110.0
H6A C6 H6B 108.4
O4 C7 C6 108.69(12)
O4 C7 H7A 110.0
C6 C7 H7A 110.0
O4 C7 H7B 110.0
C6 C7 H7B 110.0
H7A C7 H7B 108.3
O4 C8 C9 109.55(13)
O4 C8 H8A 109.8
C9 C8 H8A 109.8
O4 C8 H8B 109.8
C9 C8 H8B 109.8
H8A C8 H8B 108.2
O5 C9 C8 114.23(13)
O5 C9 H9A 108.7
C8 C9 H9A 108.7
O5 C9 H9B 108.7
C8 C9 H9B 108.7
H9A C9 H9B 107.6
O5 C10 C11 109.31(11)
O5 C10 H10A 109.8
C11 C10 H10A 109.8
O5 C10 H10B 109.8
C11 C10 H10B 109.8
H10A C10 H10B 108.3
O6 C11 C10 110.01(11)
O6 C11 H11A 109.7
C10 C11 H11A 109.7
O6 C11 H11B 109.7
C10 C11 H11B 109.7
H11A C11 H11B 108.2

loop_
_geom_bond_atom_site_label_1
_geom_bond_atom_site_label_2
_geom_bond_distance
P1 O1 1.5873(12)
P1 N1 1.5915(13)
P1 N3 1.5994(14)
P1 N4 1.6483(13)
P2 O2 1.5630(11)
P2 N1 1.5742(13)
P2 N2 1.5821(13)
P2 Cl1 2.0309(5)
P3 O6 1.5650(10)
P3 N3 1.5678(13)
P3 N2 1.5798(13)
P3 Cl2 2.0315(6)
N4 C3 1.457(2)
N4 C2 1.462(2)
O1 C1 1.459(2)
O2 C4 1.4635(17)
O3 C5 1.4115(18)
O3 C6 1.4245(18)
O4 C8 1.415(2)
O4 C7 1.4255(18)
O5 C10 1.4265(17)
O5 C9 1.4296(17)
O6 C11 1.4659(16)
C1 C2 1.510(3)
C1 H1A 0.99
C1 H1B 0.99
C2 H2A 0.99
C2 H2B 0.99
C3 H3A 0.98
C3 H3B 0.98
C3 H3C 0.98
C4 C5 1.501(2)
C4 H4A 0.99
C4 H4B 0.99
C5 H5A 0.99
C5 H5B 0.99
C6 C7 1.498(2)
C6 H6A 0.99
C6 H6B 0.99
C7 H7A 0.99
C7 H7B 0.99
C8 C9 1.511(2)
C8 H8A 0.99
C8 H8B 0.99
C9 H9A 0.99
C9 H9B 0.99
C10 C11 1.4994(19)
C10 H10A 0.99
C10 H10B 0.99
C11 H11A 0.99
C11 H11B 0.99

loop_
_geom_torsion_atom_site_label_1
_geom_torsion_atom_site_label_2
_geom_torsion_atom_site_label_3
_geom_torsion_atom_site_label_4
_geom_torsion
O2 P2 N1 P1 -140.90(8)
N2 P2 N1 P1 -13.44(13)
Cl1 P2 N1 P1 108.68(8)
O1 P1 N1 P2 130.63(9)
N3 P1 N1 P2 6.24(12)
N4 P1 N1 P2 -123.59(9)
O6 P3 N2 P2 -132.29(8)
N3 P3 N2 P2 -6.05(13)
Cl2 P3 N2 P2 117.37(8)
O2 P2 N2 P3 139.11(8)
N1 P2 N2 P3 13.07(13)
Cl1 P2 N2 P3 -109.81(8)
O6 P3 N3 P1 126.14(9)
N2 P3 N3 P1 -1.11(13)
Cl2 P3 N3 P1 -123.61(9)
O1 P1 N3 P3 -123.97(10)
N1 P1 N3 P3 1.11(13)
N4 P1 N3 P3 130.13(10)
O1 P1 N4 C3 -161.23(14)
N1 P1 N4 C3 83.74(14)
N3 P1 N4 C3 -47.18(15)
O1 P1 N4 C2 -23.40(12)
N1 P1 N4 C2 -138.44(11)
N3 P1 N4 C2 90.64(12)
N1 P1 O1 C1 117.56(13)
N3 P1 O1 C1 -114.89(13)
N4 P1 O1 C1 2.05(14)
N1 P2 O2 C4 176.42(10)
N2 P2 O2 C4 44.31(12)
Cl1 P2 O2 C4 -69.38(10)
N3 P3 O6 C11 -173.36(10)
N2 P3 O6 C11 -41.46(11)
Cl2 P3 O6 C11 71.97(9)
P1 O1 C1 C2 18.9(2)
C3 N4 C2 C1 173.92(15)
P1 N4 C2 C1 35.74(16)
O1 C1 C2 N4 -33.53(19)
P2 O2 C4 C5 -153.58(10)
C6 O3 C5 C4 168.40(12)
O2 C4 C5 O3 65.29(15)
C5 O3 C6 C7 175.44(12)
C8 O4 C7 C6 -164.56(12)
O3 C6 C7 O4 59.87(16)
C7 O4 C8 C9 177.34(12)
C10 O5 C9 C8 71.06(17)
O4 C8 C9 O5 -77.63(17)
C9 O5 C10 C11 163.74(12)
P3 O6 C11 C10 111.57(11)
O5 C10 C11 O6 69.06(14)
